data_7122785
loop_
_publ_author_name
'Zatsepin, Pavel'
'Ahn, Seihwan'
'Pudasaini, Bimal'
'Gau, Michael'
'Baik, Mu-Hyun'
'Mindiola, Daniel J.'

_publ_section_title
;
 Conversion of Methane to Ethylene Using an Ir Complex and Phosphorus
 Ylide as a Methylene Transfer Reagent
;
_journal_name_full 'Chemical Communications'
_journal_paper_doi 10.1039/C8CC08761J
_journal_year 2019
_chemical_formula_moiety 'C33 H44 Ir P2, C F3 O3 S'
_chemical_formula_sum 'C34 H44 F3 Ir O3 P2 S'
_chemical_formula_weight 843.89
_chemical_properties_physical Air-sensitive,Moisture-sensitive
_space_group_crystal_system monoclinic
_space_group_IT_number 14
_space_group_name_Hall '-P 2yn'
_space_group_name_H-M_alt 'P 1 21/n 1'
_symmetry_space_group_name_Hall '-P 2yn'
_symmetry_space_group_name_H-M 'P 1 21/n 1'
_atom_sites_solution_hydrogens geom
_atom_sites_solution_primary dual
_audit_creation_date 2018-02-02
_audit_creation_method
;
Olex2 1.2
(compiled 2017.08.10 svn.r3458 for OlexSys, GUI svn.r5381)
;
_audit_update_record
;
2018-10-23 deposited with the CCDC.
2019-01-09 downloaded from the CCDC.
;
_cell_angle_alpha 90
_cell_angle_beta 92.213(2)
_cell_angle_gamma 90
_cell_formula_units_Z 4
_cell_length_a 13.1294(7)
_cell_length_b 18.0745(9)
_cell_length_c 13.8835(8)
_cell_measurement_reflns_used 9861
_cell_measurement_temperature 100
_cell_measurement_theta_max 27.534
_cell_measurement_theta_min 3.103
_cell_volume 3292.2(3)
_computing_cell_refinement 'SAINT V8.38A (2016)'
_computing_data_collection 'Bruker APEX3 v2016.1-0'
_computing_data_reduction 'SAINT V8.38A (2016)'
_computing_molecular_graphics 'Olex2 (Dolomanov et al., 2009)'
_computing_publication_material 'Olex2 (Dolomanov et al., 2009)'
_computing_structure_refinement 'ShelXL (Sheldrick, 2015)'
_computing_structure_solution 'ShelXT (Sheldrick, 2015)'
_diffrn_ambient_temperature 100
_diffrn_measured_fraction_theta_full 0.998
_diffrn_measured_fraction_theta_max 0.917
_diffrn_measurement_device 'CMOS area detector'
_diffrn_measurement_device_type 'Bruker D8QUEST'
_diffrn_measurement_method '\w and \f scans'
_diffrn_radiation_monochromator graphite
_diffrn_radiation_type MoK\a
_diffrn_radiation_wavelength 0.71073
_diffrn_reflns_av_R_equivalents 0.0819
_diffrn_reflns_av_unetI/netI 0.0474
_diffrn_reflns_Laue_measured_fraction_full 0.998
_diffrn_reflns_Laue_measured_fraction_max 0.917
_diffrn_reflns_limit_h_max 17
_diffrn_reflns_limit_h_min -17
_diffrn_reflns_limit_k_max 22
_diffrn_reflns_limit_k_min -23
_diffrn_reflns_limit_l_max 18
_diffrn_reflns_limit_l_min -18
_diffrn_reflns_number 69602
_diffrn_reflns_point_group_measured_fraction_full 0.998
_diffrn_reflns_point_group_measured_fraction_max 0.917
_diffrn_reflns_theta_full 25.242
_diffrn_reflns_theta_max 27.624
_diffrn_reflns_theta_min 2.937
_diffrn_source 'sealed tube'
_exptl_absorpt_coefficient_mu 4.267
_exptl_absorpt_correction_T_max 0.7456
_exptl_absorpt_correction_T_min 0.6260
_exptl_absorpt_correction_type multi-scan
_exptl_absorpt_process_details 'SADABS v2016/2'
_exptl_crystal_colour 'light yellow'
_exptl_crystal_density_diffrn 1.703
_exptl_crystal_description plate
_exptl_crystal_F_000 1688
_exptl_crystal_recrystallization_method 'Re-crystallisation from solvent: dichloromethane'
_exptl_crystal_size_max 0.13
_exptl_crystal_size_mid 0.07
_exptl_crystal_size_min 0.05
_refine_diff_density_max 7.726
_refine_diff_density_min -2.627
_refine_diff_density_rms 0.257
_refine_ls_extinction_method none
_refine_ls_goodness_of_fit_ref 1.055
_refine_ls_hydrogen_treatment constr
_refine_ls_matrix_type full
_refine_ls_number_parameters 407
_refine_ls_number_reflns 7595
_refine_ls_number_restraints 0
_refine_ls_restrained_S_all 1.055
_refine_ls_R_factor_all 0.0885
_refine_ls_R_factor_gt 0.0662
_refine_ls_shift/su_max 0.002
_refine_ls_shift/su_mean 0.000
_refine_ls_structure_factor_coef Fsqd
_refine_ls_weighting_details 'w=1/[\s^2^(Fo^2^)+(0.0464P)^2^+120.4099P] where P=(Fo^2^+2Fc^2^)/3'
_refine_ls_weighting_scheme calc
_refine_ls_wR_factor_gt 0.1567
_refine_ls_wR_factor_ref 0.1706
_reflns_number_gt 6057
_reflns_number_total 7595
_reflns_threshold_expression 'I > 2\s(I)'
_cod_data_source_file c8cc08761j6.cif
_cod_data_source_block 9353
_cod_database_code 7122785
_shelx_shelxl_version_number 2017/1
_olex2_submission_special_instructions 'No special instructions were received'

loop_
_space_group_symop_operation_xyz
'x, y, z'
'-x+1/2, y+1/2, -z+1/2'
'-x, -y, -z'
'x-1/2, -y-1/2, z-1/2'

loop_
_atom_site_label
_atom_site_type_symbol
_atom_site_fract_x
_atom_site_fract_y
_atom_site_fract_z
_atom_site_U_iso_or_equiv
_atom_site_adp_type
_atom_site_occupancy
_atom_site_site_symmetry_order
_atom_site_calc_flag
_atom_site_refinement_flags_posn
Ir1 Ir 0.39162(3) 0.71614(2) 0.77550(3) 0.01615(12) Uani 1 1 d .
P1 P 0.4642(2) 0.73312(16) 0.6309(2) 0.0268(6) Uani 1 1 d .
P2 P 0.36395(19) 0.59206(13) 0.75173(18) 0.0139(5) Uani 1 1 d .
C1 C 0.3874(11) 0.7179(7) 0.5205(8) 0.036(3) Uani 1 1 d .
H1a H 0.336999 0.679115 0.531318 0.053 Uiso 1 1 calc GR
H1b H 0.431681 0.702606 0.468849 0.053 Uiso 1 1 calc GR
H1c H 0.352262 0.763883 0.501873 0.053 Uiso 1 1 calc GR
C2 C 0.5794(10) 0.6818(7) 0.6110(10) 0.036(3) Uani 1 1 d .
H2a H 0.629636 0.692153 0.663320 0.054 Uiso 1 1 calc GR
H2b H 0.606973 0.696695 0.549385 0.054 Uiso 1 1 calc GR
H2c H 0.564027 0.628765 0.609613 0.054 Uiso 1 1 calc GR
C3 C 0.5111(12) 0.8257(7) 0.6085(11) 0.042(3) Uani 1 1 d .
H3a H 0.456493 0.861609 0.617814 0.063 Uiso 1 1 calc GR
H3b H 0.533707 0.828917 0.542202 0.063 Uiso 1 1 calc GR
H3c H 0.568592 0.836503 0.653488 0.063 Uiso 1 1 calc GR
C4 C 0.3082(8) 0.5608(5) 0.6348(7) 0.018(2) Uani 1 1 d .
C5 C 0.3721(9) 0.5385(6) 0.5620(8) 0.023(2) Uani 1 1 d .
H5 H 0.443286 0.533920 0.575498 0.027 Uiso 1 1 calc R
C6 C 0.3326(10) 0.5230(6) 0.4704(8) 0.029(3) Uani 1 1 d .
H6 H 0.376929 0.507805 0.421670 0.034 Uiso 1 1 calc R
C7 C 0.2306(10) 0.5293(6) 0.4493(8) 0.030(3) Uani 1 1 d .
H7 H 0.204573 0.519245 0.385906 0.036 Uiso 1 1 calc R
C8 C 0.1649(9) 0.5504(7) 0.5201(9) 0.029(3) Uani 1 1 d .
H8 H 0.093726 0.553767 0.505922 0.035 Uiso 1 1 calc R
C9 C 0.2044(9) 0.5666(7) 0.6123(8) 0.026(2) Uani 1 1 d .
H9 H 0.159664 0.581910 0.660574 0.032 Uiso 1 1 calc R
C10 C 0.2774(8) 0.5545(5) 0.8393(7) 0.018(2) Uani 1 1 d .
C11 C 0.1794(8) 0.5826(6) 0.8431(7) 0.019(2) Uani 1 1 d .
H11 H 0.158874 0.621439 0.800529 0.022 Uiso 1 1 calc R
C12 C 0.1109(9) 0.5554(6) 0.9076(8) 0.025(2) Uani 1 1 d .
H12 H 0.043437 0.574312 0.907454 0.030 Uiso 1 1 calc R
C13 C 0.1406(9) 0.5010(7) 0.9718(9) 0.028(2) Uani 1 1 d .
H13 H 0.093435 0.482793 1.016312 0.033 Uiso 1 1 calc R
C14 C 0.2394(9) 0.4722(7) 0.9724(8) 0.027(2) Uani 1 1 d .
H14 H 0.260466 0.435435 1.017858 0.033 Uiso 1 1 calc R
C15 C 0.3062(9) 0.4986(6) 0.9051(8) 0.023(2) Uani 1 1 d .
H15 H 0.372873 0.478308 0.903532 0.028 Uiso 1 1 calc R
C16 C 0.4743(8) 0.5304(5) 0.7620(7) 0.018(2) Uani 1 1 d .
C17 C 0.4605(8) 0.4545(6) 0.7461(7) 0.019(2) Uani 1 1 d .
H17 H 0.394366 0.435873 0.729914 0.023 Uiso 1 1 calc R
C18 C 0.5426(9) 0.4061(6) 0.7539(8) 0.023(2) Uani 1 1 d .
H18 H 0.532276 0.354716 0.742809 0.027 Uiso 1 1 calc R
C19 C 0.6394(9) 0.4324(6) 0.7776(8) 0.025(2) Uani 1 1 d .
H19 H 0.695380 0.399231 0.783636 0.030 Uiso 1 1 calc R
C20 C 0.6541(8) 0.5074(6) 0.7925(8) 0.024(2) Uani 1 1 d .
H20 H 0.720507 0.525791 0.807840 0.029 Uiso 1 1 calc R
C21 C 0.5723(8) 0.5558(6) 0.7853(7) 0.019(2) Uani 1 1 d .
H21 H 0.583287 0.607142 0.796340 0.023 Uiso 1 1 calc R
C22 C 0.5149(9) 0.7628(6) 0.8794(8) 0.025(2) Uani 1 1 d .
C23 C 0.4637(8) 0.7079(6) 0.9287(8) 0.022(2) Uani 1 1 d .
C24 C 0.3576(9) 0.7291(6) 0.9335(8) 0.026(2) Uani 1 1 d .
C25 C 0.3462(9) 0.7985(6) 0.8908(8) 0.024(2) Uani 1 1 d .
C26 C 0.4415(9) 0.8199(6) 0.8530(8) 0.023(2) Uani 1 1 d .
C27 C 0.6272(9) 0.7677(7) 0.8687(11) 0.035(3) Uani 1 1 d .
H27a H 0.656873 0.717953 0.872851 0.052 Uiso 1 1 calc GR
H27b H 0.657281 0.798661 0.920265 0.052 Uiso 1 1 calc GR
H27c H 0.641245 0.789517 0.806033 0.052 Uiso 1 1 calc GR
C28 C 0.5103(10) 0.6429(7) 0.9832(8) 0.029(3) Uani 1 1 d .
H28a H 0.471082 0.598027 0.967626 0.044 Uiso 1 1 calc GR
H28b H 0.509053 0.652388 1.052624 0.044 Uiso 1 1 calc GR
H28c H 0.580936 0.636128 0.964560 0.044 Uiso 1 1 calc GR
C29 C 0.2819(9) 0.6934(6) 0.9977(8) 0.026(2) Uani 1 1 d .
H29a H 0.212624 0.702460 0.971548 0.039 Uiso 1 1 calc GR
H29b H 0.289278 0.714551 1.062620 0.039 Uiso 1 1 calc GR
H29c H 0.294511 0.640012 1.000798 0.039 Uiso 1 1 calc GR
C30 C 0.2524(9) 0.8456(7) 0.8938(9) 0.031(3) Uani 1 1 d .
H30a H 0.259950 0.888668 0.851711 0.047 Uiso 1 1 calc GR
H30b H 0.243103 0.862337 0.959991 0.047 Uiso 1 1 calc GR
H30c H 0.192941 0.816685 0.871513 0.047 Uiso 1 1 calc GR
C31 C 0.4654(10) 0.8981(6) 0.8183(10) 0.032(3) Uani 1 1 d .
H31a H 0.535599 0.899908 0.796862 0.048 Uiso 1 1 calc GR
H31b H 0.457541 0.933244 0.871228 0.048 Uiso 1 1 calc GR
H31c H 0.418339 0.911251 0.764465 0.048 Uiso 1 1 calc GR
C32 C 0.2472(8) 0.7412(6) 0.7012(8) 0.023(2) Uani 1 1 d .
H32a H 0.236666 0.705254 0.647953 0.028 Uiso 1 1 calc R
H32b H 0.192106 0.733239 0.746835 0.028 Uiso 1 1 calc R
C33 C 0.2360(13) 0.8174(9) 0.6604(13) 0.051(4) Uani 1 1 d .
H33a H 0.274888 0.821268 0.601778 0.077 Uiso 1 1 calc GR
H33b H 0.261814 0.853602 0.707895 0.077 Uiso 1 1 calc GR
H33c H 0.163839 0.827361 0.644752 0.077 Uiso 1 1 calc GR
S1 S -0.1045(2) 0.68993(13) 0.7852(2) 0.0219(5) Uani 1 1 d .
F1 F -0.0272(7) 0.6808(5) 0.6143(5) 0.049(2) Uani 1 1 d .
F2 F -0.0359(6) 0.5759(4) 0.6897(6) 0.0404(19) Uani 1 1 d .
F3 F -0.1711(6) 0.6268(5) 0.6264(7) 0.051(2) Uani 1 1 d .
O1 O -0.1676(6) 0.7513(4) 0.7523(6) 0.0271(17) Uani 1 1 d .
O2 O -0.0026(6) 0.7088(5) 0.8194(6) 0.0325(19) Uani 1 1 d .
O3 O -0.1548(7) 0.6353(5) 0.8430(7) 0.038(2) Uani 1 1 d .
C34 C -0.0836(10) 0.6415(7) 0.6735(9) 0.030(3) Uani 1 1 d .

loop_
_atom_site_aniso_label
_atom_site_aniso_U_11
_atom_site_aniso_U_22
_atom_site_aniso_U_33
_atom_site_aniso_U_23
_atom_site_aniso_U_13
_atom_site_aniso_U_12
Ir1 0.01999(19) 0.00843(17) 0.0201(2) 0.00166(15) 0.00221(14) -0.00067(15)
P1 0.0332(16) 0.0179(14) 0.0300(16) 0.0048(11) 0.0099(13) 0.0032(12)
P2 0.0169(12) 0.0084(11) 0.0165(12) 0.0012(9) 0.0005(9) 0.0006(9)
C1 0.058(8) 0.027(6) 0.023(6) 0.007(5) 0.011(6) 0.000(6)
C2 0.045(8) 0.024(6) 0.040(7) 0.006(5) 0.023(6) 0.005(5)
C3 0.052(9) 0.024(6) 0.050(8) 0.012(6) 0.020(7) -0.004(6)
C4 0.024(5) 0.010(4) 0.019(5) 0.000(4) -0.002(4) -0.003(4)
C5 0.029(6) 0.018(5) 0.021(5) 0.004(4) -0.001(4) 0.003(4)
C6 0.040(7) 0.021(6) 0.025(6) -0.001(5) 0.007(5) 0.004(5)
C7 0.044(7) 0.023(6) 0.021(6) -0.002(4) -0.003(5) -0.003(5)
C8 0.028(6) 0.028(6) 0.032(6) 0.005(5) -0.006(5) -0.008(5)
C9 0.029(6) 0.028(6) 0.022(6) 0.002(5) 0.003(5) -0.003(5)
C10 0.024(5) 0.011(4) 0.019(5) 0.002(4) 0.004(4) -0.003(4)
C11 0.022(5) 0.016(5) 0.018(5) 0.003(4) 0.001(4) -0.003(4)
C12 0.021(5) 0.023(5) 0.031(6) 0.003(4) 0.006(5) 0.000(4)
C13 0.024(6) 0.030(6) 0.029(6) 0.008(5) 0.010(5) -0.005(5)
C14 0.032(6) 0.025(6) 0.025(6) 0.009(5) 0.007(5) 0.001(5)
C15 0.025(6) 0.021(5) 0.024(6) 0.004(4) 0.004(4) 0.006(4)
C16 0.024(5) 0.010(4) 0.021(5) 0.002(4) 0.007(4) 0.000(4)
C17 0.026(5) 0.013(5) 0.019(5) 0.001(4) 0.002(4) 0.000(4)
C18 0.030(6) 0.009(4) 0.029(6) 0.004(4) 0.004(5) 0.006(4)
C19 0.030(6) 0.021(5) 0.025(6) 0.000(4) 0.006(5) 0.011(4)
C20 0.022(5) 0.021(5) 0.029(6) -0.004(4) -0.001(4) -0.005(4)
C21 0.019(5) 0.022(5) 0.017(5) 0.000(4) 0.004(4) 0.001(4)
C22 0.023(6) 0.026(6) 0.027(6) -0.005(4) 0.005(4) 0.005(4)
C23 0.019(5) 0.020(5) 0.029(6) -0.008(4) -0.001(4) 0.007(4)
C24 0.024(6) 0.024(6) 0.028(6) -0.013(5) -0.004(4) 0.012(4)
C25 0.023(5) 0.021(5) 0.026(6) -0.002(4) -0.001(4) 0.000(4)
C26 0.033(6) 0.011(5) 0.024(6) 0.000(4) 0.000(5) -0.001(4)
C27 0.020(6) 0.028(6) 0.055(8) -0.005(6) -0.003(5) -0.003(5)
C28 0.040(7) 0.025(6) 0.022(6) 0.001(5) -0.007(5) 0.010(5)
C29 0.038(7) 0.021(5) 0.020(5) -0.002(4) 0.011(5) -0.003(5)
C30 0.023(6) 0.036(7) 0.034(7) -0.005(5) 0.003(5) 0.010(5)
C31 0.035(7) 0.012(5) 0.050(8) -0.003(5) 0.007(6) -0.004(5)
C32 0.019(5) 0.024(5) 0.026(6) -0.007(4) 0.001(4) -0.003(4)
C33 0.048(9) 0.043(9) 0.062(10) 0.004(8) -0.005(8) 0.007(7)
S1 0.0254(13) 0.0128(10) 0.0279(14) -0.0018(10) 0.0059(11) -0.0026(10)
F1 0.060(5) 0.062(6) 0.025(4) 0.006(4) 0.018(4) 0.009(4)
F2 0.038(4) 0.025(4) 0.058(5) -0.016(3) -0.006(4) 0.014(3)
F3 0.042(5) 0.046(5) 0.062(6) -0.023(4) -0.021(4) 0.012(4)
O1 0.023(4) 0.018(4) 0.040(5) -0.002(3) 0.005(3) 0.004(3)
O2 0.029(4) 0.031(5) 0.037(5) -0.005(4) -0.010(4) 0.001(4)
O3 0.045(5) 0.022(4) 0.048(6) 0.006(4) 0.016(4) -0.003(4)
C34 0.035(7) 0.026(6) 0.029(6) -0.009(5) -0.009(5) 0.011(5)

loop_
_atom_type_symbol
_atom_type_description
_atom_type_scat_dispersion_real
_atom_type_scat_dispersion_imag
_atom_type_scat_source
C C 0.0033 0.0016 'International Tables Vol C Tables 4.2.6.8 and 6.1.1.4'
H H 0.0000 0.0000 'International Tables Vol C Tables 4.2.6.8 and 6.1.1.4'
F F 0.0171 0.0103 'International Tables Vol C Tables 4.2.6.8 and 6.1.1.4'
Ir Ir -1.4442 7.9887 'International Tables Vol C Tables 4.2.6.8 and 6.1.1.4'
O O 0.0106 0.0060 'International Tables Vol C Tables 4.2.6.8 and 6.1.1.4'
P P 0.1023 0.0942 'International Tables Vol C Tables 4.2.6.8 and 6.1.1.4'
S S 0.1246 0.1234 'International Tables Vol C Tables 4.2.6.8 and 6.1.1.4'

loop_
_geom_angle_atom_site_label_1
_geom_angle_atom_site_label_2
_geom_angle_atom_site_label_3
_geom_angle
P1 Ir1 P2 94.26(10)
P1 Ir1 C22 101.3(3)
P1 Ir1 C23 130.8(3)
P1 Ir1 C25 131.3(3)
P2 Ir1 C23 97.3(3)
C22 Ir1 P2 123.8(3)
C22 Ir1 C23 35.4(4)
C24 Ir1 P1 160.7(3)
C24 Ir1 P2 101.8(3)
C24 Ir1 C22 60.8(4)
C24 Ir1 C23 37.0(4)
C24 Ir1 C25 35.6(4)
C25 Ir1 P2 134.0(3)
C25 Ir1 C22 61.0(4)
C25 Ir1 C23 60.2(4)
C26 Ir1 P1 100.7(3)
C26 Ir1 P2 157.9(3)
C26 Ir1 C22 37.3(4)
C26 Ir1 C23 60.6(4)
C26 Ir1 C24 61.0(4)
C26 Ir1 C25 36.8(4)
C32 Ir1 P1 86.6(3)
C32 Ir1 P2 90.3(3)
C32 Ir1 C22 143.8(4)
C32 Ir1 C23 140.7(4)
C32 Ir1 C24 103.7(4)
C32 Ir1 C25 87.1(4)
C32 Ir1 C26 106.6(4)
C1 P1 Ir1 119.0(4)
C2 P1 Ir1 116.6(4)
C2 P1 C1 103.5(7)
C2 P1 C3 98.9(6)
C3 P1 Ir1 115.6(5)
C3 P1 C1 100.1(7)
C4 P2 Ir1 118.8(3)
C10 P2 Ir1 111.5(3)
C10 P2 C4 103.7(5)
C10 P2 C16 103.5(5)
C16 P2 Ir1 117.7(3)
C16 P2 C4 99.7(5)
C5 C4 P2 119.8(8)
C9 C4 P2 121.8(8)
C9 C4 C5 118.0(10)
C6 C5 C4 120.6(11)
C7 C6 C5 120.7(11)
C6 C7 C8 120.2(11)
C7 C8 C9 119.3(11)
C4 C9 C8 121.2(11)
C11 C10 P2 119.4(8)
C11 C10 C15 117.8(9)
C15 C10 P2 122.8(8)
C12 C11 C10 121.4(10)
C13 C12 C11 120.0(11)
C12 C13 C14 120.7(10)
C15 C14 C13 118.5(10)
C14 C15 C10 121.5(10)
C17 C16 P2 119.2(8)
C21 C16 P2 122.6(8)
C21 C16 C17 118.2(10)
C18 C17 C16 120.7(10)
C19 C18 C17 120.3(10)
C20 C19 C18 119.6(10)
C19 C20 C21 120.4(10)
C20 C21 C16 121.0(10)
C23 C22 Ir1 72.8(7)
C23 C22 C26 107.6(10)
C23 C22 C27 126.1(11)
C26 C22 Ir1 69.9(6)
C26 C22 C27 125.7(11)
C27 C22 Ir1 129.6(8)
C22 C23 Ir1 71.9(7)
C22 C23 C24 108.5(10)
C22 C23 C28 127.2(10)
C24 C23 Ir1 70.3(6)
C24 C23 C28 123.6(11)
C28 C23 Ir1 131.0(7)
C23 C24 Ir1 72.7(6)
C23 C24 C29 124.9(11)
C25 C24 Ir1 72.8(7)
C25 C24 C23 107.9(11)
C25 C24 C29 125.1(10)
C29 C24 Ir1 133.4(8)
C24 C25 Ir1 71.6(6)
C24 C25 C26 108.6(10)
C24 C25 C30 125.2(11)
C26 C25 Ir1 70.3(6)
C26 C25 C30 126.0(10)
C30 C25 Ir1 128.8(8)
C22 C26 Ir1 72.9(6)
C22 C26 C31 126.5(11)
C25 C26 Ir1 72.9(6)
C25 C26 C22 107.3(9)
C25 C26 C31 124.0(10)
C31 C26 Ir1 132.8(8)
C33 C32 Ir1 116.3(9)
O1 S1 O3 115.5(5)
O1 S1 C34 101.8(5)
O2 S1 O1 115.8(5)
O2 S1 O3 114.5(6)
O2 S1 C34 103.1(6)
O3 S1 C34 103.5(6)
F1 C34 S1 112.2(9)
F1 C34 F2 107.7(10)
F2 C34 S1 111.4(8)
F3 C34 S1 111.2(9)
F3 C34 F1 107.2(10)
F3 C34 F2 106.9(10)

loop_
_geom_bond_atom_site_label_1
_geom_bond_atom_site_label_2
_geom_bond_distance
Ir1 P1 2.276(3)
Ir1 P2 2.294(2)
Ir1 C22 2.288(12)
Ir1 C23 2.299(11)
Ir1 C24 2.267(12)
Ir1 C25 2.282(11)
Ir1 C26 2.247(11)
Ir1 C32 2.171(11)
P1 C1 1.823(14)
P1 C2 1.804(13)
P1 C3 1.814(13)
P2 C4 1.844(10)
P2 C10 1.827(10)
P2 C16 1.829(10)
C4 C5 1.397(15)
C4 C9 1.390(16)
C5 C6 1.383(16)
C6 C7 1.364(18)
C7 C8 1.386(18)
C8 C9 1.393(17)
C10 C11 1.385(15)
C10 C15 1.404(14)
C11 C12 1.384(15)
C12 C13 1.373(16)
C13 C14 1.398(16)
C14 C15 1.391(15)
C16 C17 1.401(14)
C16 C21 1.393(15)
C17 C18 1.388(15)
C18 C19 1.386(17)
C19 C20 1.383(15)
C20 C21 1.386(15)
C22 C23 1.393(16)
C22 C26 1.450(16)
C22 C27 1.490(16)
C23 C24 1.448(15)
C23 C28 1.515(15)
C24 C25 1.392(16)
C24 C29 1.507(16)
C25 C26 1.429(16)
C25 C30 1.499(15)
C26 C31 1.530(15)
C32 C33 1.495(19)
S1 O1 1.447(8)
S1 O2 1.444(9)
S1 O3 1.448(9)
S1 C34 1.811(12)
F1 C34 1.331(16)
F2 C34 1.356(13)
F3 C34 1.327(14)

loop_
_twin_individual_id
_twin_individual_mass_fraction_refined
1 0.9604(11)
2 0.0396(11)
